data_7709855
loop_
_publ_author_name
'Auweiler, Daniel'
'Schnierle, Marc'
'Rapp, Valentin'
'Ringenberg, Mark R.'

_publ_section_title
;
 Metal-Metal Communication Between 1,1&#x2019;
 Bis(diphenylphosphino)cobaltocenium and an Organonickel Moiety
;
_journal_name_full 'Dalton Transactions'
_journal_paper_doi 10.1039/D2DT00650B
_journal_year 2022
_chemical_formula_moiety 'C36 H28 Co Ni O2 P2, F6 P, C H2 Cl2'
_chemical_formula_sum 'C37 H30 Cl2 Co F6 Ni O2 P3'
_chemical_formula_weight 902.06
_chemical_properties_physical Hygroscopic
_space_group_crystal_system monoclinic
_space_group_IT_number 15
_space_group_name_Hall '-C 2yc'
_space_group_name_H-M_alt 'C 1 2/c 1'
_atom_sites_solution_hydrogens geom
_atom_sites_solution_primary dual
_audit_creation_date 2021-09-14
_audit_creation_method
;
Olex2 1.2
(compiled 2018.05.29 svn.r3508 for OlexSys, GUI svn.r5506)
;
_audit_update_record
;
2021-11-30 deposited with the CCDC.	2022-03-29 downloaded from the CCDC.
;
_cell_angle_alpha 90
_cell_angle_beta 93.232(4)
_cell_angle_gamma 90
_cell_formula_units_Z 8
_cell_length_a 15.8614(11)
_cell_length_b 12.6538(9)
_cell_length_c 40.759(3)
_cell_measurement_reflns_used 71525
_cell_measurement_temperature 140
_cell_measurement_theta_max 28.373
_cell_measurement_theta_min 2.002
_cell_volume 8167.6(10)
_computing_molecular_graphics 'Olex2 (Dolomanov et al., 2009)'
_computing_publication_material 'Olex2 (Dolomanov et al., 2009)'
_computing_structure_refinement 'ShelXL (Sheldrick, 2015)'
_computing_structure_solution 'ShelXT (Sheldrick, 2015)'
_diffrn_ambient_temperature 140.01
_diffrn_measured_fraction_theta_full 0.996
_diffrn_measured_fraction_theta_max 0.993
_diffrn_measurement_device_type 'Apex II, Brucker'
_diffrn_radiation_type MoK\a
_diffrn_radiation_wavelength 0.71073
_diffrn_reflns_av_R_equivalents 0.0477
_diffrn_reflns_av_unetI/netI 0.0322
_diffrn_reflns_Laue_measured_fraction_full 0.996
_diffrn_reflns_Laue_measured_fraction_max 0.993
_diffrn_reflns_limit_h_max 21
_diffrn_reflns_limit_h_min -21
_diffrn_reflns_limit_k_max 16
_diffrn_reflns_limit_k_min -16
_diffrn_reflns_limit_l_max 54
_diffrn_reflns_limit_l_min -54
_diffrn_reflns_number 71525
_diffrn_reflns_point_group_measured_fraction_full 0.996
_diffrn_reflns_point_group_measured_fraction_max 0.993
_diffrn_reflns_theta_full 25.242
_diffrn_reflns_theta_max 28.373
_diffrn_reflns_theta_min 2.002
_exptl_absorpt_coefficient_mu 1.174
_exptl_absorpt_correction_T_max 0.9280
_exptl_absorpt_correction_T_min 0.6377
_exptl_absorpt_correction_type numerical
_exptl_absorpt_process_details
;
J. de Meulenaar and H. Tompa, Acta Crystallogr., Sect A 1965, 19, 1014-1018.
P. Coppens in Crystallographic Computing ed F.R. Ahmed, S.R. Hall and C.P. Huber, Copenhagen, Munksgaard, (1970) pp 255-270
;
_exptl_crystal_colour 'brown red'
_exptl_crystal_colour_modifier brown
_exptl_crystal_colour_primary red
_exptl_crystal_density_diffrn 1.467
_exptl_crystal_description plate
_exptl_crystal_F_000 3648
_exptl_crystal_preparation 'see manuscript'
_exptl_crystal_recrystallization_method 'obtained from CH2Cl2 evaporation'
_exptl_crystal_size_max 0.512
_exptl_crystal_size_mid 0.353
_exptl_crystal_size_min 0.07
_refine_diff_density_max 0.519
_refine_diff_density_min -0.416
_refine_diff_density_rms 0.087
_refine_ls_extinction_method none
_refine_ls_goodness_of_fit_ref 1.122
_refine_ls_hydrogen_treatment constr
_refine_ls_matrix_type full
_refine_ls_number_parameters 469
_refine_ls_number_reflns 10165
_refine_ls_number_restraints 0
_refine_ls_restrained_S_all 1.122
_refine_ls_R_factor_all 0.0622
_refine_ls_R_factor_gt 0.0515
_refine_ls_shift/su_max 0.001
_refine_ls_shift/su_mean 0.000
_refine_ls_structure_factor_coef Fsqd
_refine_ls_weighting_details 'w=1/[\s^2^(Fo^2^)+(0.0234P)^2^+44.8323P] where P=(Fo^2^+2Fc^2^)/3'
_refine_ls_weighting_scheme calc
_refine_ls_wR_factor_gt 0.1055
_refine_ls_wR_factor_ref 0.1095
_reflns_Friedel_coverage 0.000
_reflns_number_gt 8592
_reflns_number_total 10165
_reflns_threshold_expression 'I > 2\s(I)'
_cod_data_source_file d2dt00650b11.cif
_cod_data_source_block ac539_sqd
_cod_database_code 7709855
_shelx_shelxl_version_number 2017/1
_shelx_space_group_comment
;
The symmetry employed for this shelxl refinement is uniquely defined
by the following loop, which should always be used as a source of
symmetry information in preference to the above space-group names.
They are only intended as comments.
;
_shelx_estimated_absorpt_t_max 0.922
_shelx_estimated_absorpt_t_min 0.585
_olex2_refinement_description
;
1. Fixed Uiso
 At 1.2 times of:
  All C(H) groups, All C(H,H) groups
2.a Secondary CH2 refined with riding coordinates:
 C1A(H1AA,H1AB)
2.b Aromatic/amide H refined with riding coordinates:
 C4(H4), C5(H5), C6(H6), C7(H7), C9(H9), C10(H10), C11(H11), C12(H12),
 C13(H13), C15(H15), C16(H16), C17(H17), C18(H18), C19(H19), C21(H21), C22(H22),
  C23(H23), C24(H24), C26(H26), C27(H27), C28(H28), C29(H29), C30(H30),
 C32(H32), C33(H33), C34(H34), C35(H35), C36(H36)
;
_olex2_exptl_crystal_mounting_method 'mounted on to a cryoloop with perfluoropolyether cryo oil'
_olex2_submission_special_instructions 'No special instructions were received'

loop_
_space_group_symop_operation_xyz
'x, y, z'
'-x, y, -z+1/2'
'x+1/2, y+1/2, z'
'-x+1/2, y+1/2, -z+1/2'
'-x, -y, -z'
'x, -y, z-1/2'
'-x+1/2, -y+1/2, -z'
'x+1/2, -y+1/2, z-1/2'

loop_
_atom_site_label
_atom_site_type_symbol
_atom_site_fract_x
_atom_site_fract_y
_atom_site_fract_z
_atom_site_U_iso_or_equiv
_atom_site_adp_type
_atom_site_occupancy
_atom_site_site_symmetry_order
_atom_site_calc_flag
_atom_site_refinement_flags_posn
_atom_site_refinement_flags_adp
_atom_site_refinement_flags_occupancy
_atom_site_disorder_assembly
_atom_site_disorder_group
C1 C 0.5612(2) 0.6473(3) 0.34089(10) 0.0355(8) Uani 1 1 d . . . . .
C2 C 0.6941(2) 0.5595(3) 0.30029(8) 0.0332(8) Uani 1 1 d . . . . .
C3 C 0.57044(18) 0.3614(2) 0.38716(7) 0.0176(6) Uani 1 1 d . . . . .
C4 C 0.6024(2) 0.2845(2) 0.41029(8) 0.0217(6) Uani 1 1 d . . . . .
H4 H 0.646165 0.235189 0.406821 0.026 Uiso 1 1 calc R . . . .
C5 C 0.5575(2) 0.2942(2) 0.43943(8) 0.0248(7) Uani 1 1 d . . . . .
H5 H 0.566361 0.252899 0.458775 0.030 Uiso 1 1 calc R . . . .
C6 C 0.4973(2) 0.3766(3) 0.43451(8) 0.0277(7) Uani 1 1 d . . . . .
H6 H 0.458404 0.399413 0.449929 0.033 Uiso 1 1 calc R . . . .
C7 C 0.50532(19) 0.4191(3) 0.40251(7) 0.0219(6) Uani 1 1 d . . . . .
H7 H 0.473199 0.475763 0.392963 0.026 Uiso 1 1 calc R . . . .
C8 C 0.50410(19) 0.3559(2) 0.32210(7) 0.0209(6) Uani 1 1 d . . . . .
C9 C 0.4632(2) 0.2603(3) 0.32794(9) 0.0338(8) Uani 1 1 d . . . . .
H9 H 0.483903 0.215189 0.345214 0.041 Uiso 1 1 calc R . . . .
C10 C 0.3926(3) 0.2315(4) 0.30846(10) 0.0443(10) Uani 1 1 d . . . . .
H10 H 0.365130 0.166372 0.312366 0.053 Uiso 1 1 calc R . . . .
C11 C 0.3619(2) 0.2964(3) 0.28352(9) 0.0372(9) Uani 1 1 d . . . . .
H11 H 0.313811 0.275684 0.270080 0.045 Uiso 1 1 calc R . . . .
C12 C 0.4011(2) 0.3922(3) 0.27802(9) 0.0349(8) Uani 1 1 d . . . . .
H12 H 0.379173 0.438159 0.261195 0.042 Uiso 1 1 calc R . . . .
C13 C 0.4724(2) 0.4204(3) 0.29718(8) 0.0290(7) Uani 1 1 d . . . . .
H13 H 0.499846 0.485378 0.293050 0.035 Uiso 1 1 calc R . . . .
C14 C 0.6747(2) 0.2889(2) 0.33632(8) 0.0211(6) Uani 1 1 d . . . . .
C15 C 0.6639(3) 0.2302(3) 0.30775(9) 0.0354(8) Uani 1 1 d . . . . .
H15 H 0.614497 0.238971 0.293740 0.043 Uiso 1 1 calc R . . . .
C16 C 0.7258(3) 0.1581(4) 0.29961(10) 0.0504(12) Uani 1 1 d . . . . .
H16 H 0.718351 0.117133 0.280130 0.060 Uiso 1 1 calc R . . . .
C17 C 0.7980(3) 0.1462(3) 0.31986(10) 0.0446(10) Uani 1 1 d . . . . .
H17 H 0.840694 0.098362 0.313905 0.054 Uiso 1 1 calc R . . . .
C18 C 0.8087(2) 0.2030(3) 0.34854(10) 0.0367(9) Uani 1 1 d . . . . .
H18 H 0.857604 0.192800 0.362746 0.044 Uiso 1 1 calc R . . . .
C19 C 0.7476(2) 0.2750(3) 0.35649(8) 0.0256(7) Uani 1 1 d . . . . .
H19 H 0.755553 0.315581 0.376022 0.031 Uiso 1 1 calc R . . . .
C20 C 0.70389(18) 0.5472(2) 0.41997(7) 0.0184(6) Uani 1 1 d . . . . .
C21 C 0.63614(19) 0.5889(2) 0.43802(8) 0.0208(6) Uani 1 1 d . . . . .
H21 H 0.598852 0.644211 0.431035 0.025 Uiso 1 1 calc R . . . .
C22 C 0.6347(2) 0.5326(2) 0.46825(8) 0.0237(6) Uani 1 1 d . . . . .
H22 H 0.596378 0.544289 0.484980 0.028 Uiso 1 1 calc R . . . .
C23 C 0.6996(2) 0.4566(2) 0.46913(7) 0.0222(6) Uani 1 1 d . . . . .
H23 H 0.712783 0.408484 0.486553 0.027 Uiso 1 1 calc R . . . .
C24 C 0.74230(19) 0.4647(2) 0.43909(7) 0.0204(6) Uani 1 1 d . . . . .
H24 H 0.788290 0.422123 0.433060 0.025 Uiso 1 1 calc R . . . .
C25 C 0.84292(18) 0.5515(2) 0.37990(7) 0.0197(6) Uani 1 1 d . . . . .
C26 C 0.8679(2) 0.4890(3) 0.35404(9) 0.0285(7) Uani 1 1 d . . . . .
H26 H 0.827787 0.469315 0.336924 0.034 Uiso 1 1 calc R . . . .
C27 C 0.9509(2) 0.4553(3) 0.35314(10) 0.0383(9) Uani 1 1 d . . . . .
H27 H 0.967286 0.412072 0.335545 0.046 Uiso 1 1 calc R . . . .
C28 C 1.0100(2) 0.4844(3) 0.37771(11) 0.0410(9) Uani 1 1 d . . . . .
H28 H 1.066993 0.462123 0.376882 0.049 Uiso 1 1 calc R . . . .
C29 C 0.9855(2) 0.5459(3) 0.40345(10) 0.0336(8) Uani 1 1 d . . . . .
H29 H 1.025801 0.564872 0.420584 0.040 Uiso 1 1 calc R . . . .
C30 C 0.9028(2) 0.5804(3) 0.40453(9) 0.0280(7) Uani 1 1 d . . . . .
H30 H 0.886967 0.623938 0.422147 0.034 Uiso 1 1 calc R . . . .
C31 C 0.74252(19) 0.7365(2) 0.38799(8) 0.0205(6) Uani 1 1 d . . . . .
C32 C 0.7587(2) 0.7796(3) 0.41892(9) 0.0266(7) Uani 1 1 d . . . . .
H32 H 0.763507 0.734800 0.437627 0.032 Uiso 1 1 calc R . . . .
C33 C 0.7681(2) 0.8886(3) 0.42276(10) 0.0330(8) Uani 1 1 d . . . . .
H33 H 0.778544 0.917576 0.444107 0.040 Uiso 1 1 calc R . . . .
C34 C 0.7624(2) 0.9541(3) 0.39597(11) 0.0375(9) Uani 1 1 d . . . . .
H34 H 0.769684 1.028211 0.398685 0.045 Uiso 1 1 calc R . . . .
C35 C 0.7461(3) 0.9120(3) 0.36502(11) 0.0406(9) Uani 1 1 d . . . . .
H35 H 0.742070 0.957432 0.346432 0.049 Uiso 1 1 calc R . . . .
C36 C 0.7354(2) 0.8039(3) 0.36085(9) 0.0306(7) Uani 1 1 d . . . . .
H36 H 0.723342 0.775697 0.339501 0.037 Uiso 1 1 calc R . . . .
Co1 Co 0.61632(2) 0.43250(3) 0.42981(2) 0.01662(9) Uani 1 1 d . . . . .
Ni1 Ni 0.64522(2) 0.55535(3) 0.33814(2) 0.01883(9) Uani 1 1 d . . . . .
O1 O 0.5099(2) 0.7088(3) 0.34235(12) 0.0749(12) Uani 1 1 d . . . . .
O2 O 0.7247(2) 0.5639(3) 0.27583(7) 0.0677(11) Uani 1 1 d . . . . .
P1 P 0.60067(5) 0.39377(6) 0.34573(2) 0.01672(15) Uani 1 1 d . . . . .
P2 P 0.73266(5) 0.59439(6) 0.37982(2) 0.01658(15) Uani 1 1 d . . . . .
F00A F 0.63107(16) 0.42108(16) 0.53707(6) 0.0425(5) Uani 1 1 d . . . . .
F00B F 0.69741(14) 0.29903(19) 0.56955(6) 0.0426(5) Uani 1 1 d . . . . .
F00C F 0.58805(15) 0.18733(17) 0.56028(6) 0.0438(6) Uani 1 1 d . . . . .
F00D F 0.52218(15) 0.30878(19) 0.52752(6) 0.0489(6) Uani 1 1 d . . . . .
F008 F 0.65356(15) 0.25579(17) 0.51788(5) 0.0379(5) Uani 1 1 d . . . . .
F009 F 0.56596(15) 0.35311(19) 0.57949(5) 0.0441(6) Uani 1 1 d . . . . .
P005 P 0.61010(5) 0.30452(6) 0.54882(2) 0.02178(16) Uani 1 1 d . . . . .
C1A C 0.4116(3) 0.1007(3) 0.52481(10) 0.0398(9) Uani 1 1 d . . . . .
H1AA H 0.472114 0.114817 0.521923 0.048 Uiso 1 1 calc R . . . .
H1AB H 0.400599 0.113259 0.548162 0.048 Uiso 1 1 calc R . . . .
Cl1A Cl 0.38868(7) -0.03127(8) 0.51470(3) 0.0522(3) Uani 1 1 d . . . . .
Cl2A Cl 0.34968(8) 0.18719(9) 0.49989(3) 0.0553(3) Uani 1 1 d . . . . .

loop_
_atom_site_aniso_label
_atom_site_aniso_U_11
_atom_site_aniso_U_22
_atom_site_aniso_U_33
_atom_site_aniso_U_23
_atom_site_aniso_U_13
_atom_site_aniso_U_12
C1 0.0280(18) 0.0256(17) 0.052(2) -0.0020(16) -0.0030(16) 0.0002(14)
C2 0.038(2) 0.040(2) 0.0212(16) 0.0019(14) -0.0039(14) -0.0187(16)
C3 0.0187(14) 0.0169(13) 0.0172(14) -0.0014(11) 0.0005(11) -0.0028(11)
C4 0.0252(16) 0.0150(13) 0.0250(15) 0.0001(11) 0.0020(12) -0.0033(11)
C5 0.0327(17) 0.0220(15) 0.0201(15) 0.0025(12) 0.0047(13) -0.0111(13)
C6 0.0195(15) 0.0371(18) 0.0273(17) -0.0066(14) 0.0073(13) -0.0096(13)
C7 0.0173(14) 0.0264(16) 0.0219(15) -0.0018(12) 0.0009(11) -0.0013(12)
C8 0.0201(14) 0.0252(15) 0.0174(14) 0.0002(11) -0.0005(11) -0.0023(12)
C9 0.039(2) 0.0363(19) 0.0245(17) 0.0057(14) -0.0071(15) -0.0142(16)
C10 0.045(2) 0.050(2) 0.036(2) 0.0060(18) -0.0081(18) -0.026(2)
C11 0.0305(19) 0.055(2) 0.0252(18) -0.0048(16) -0.0062(14) -0.0129(17)
C12 0.0320(19) 0.040(2) 0.0314(19) 0.0044(16) -0.0091(15) 0.0003(16)
C13 0.0297(17) 0.0246(16) 0.0319(18) 0.0024(13) -0.0059(14) -0.0011(13)
C14 0.0226(15) 0.0172(14) 0.0241(15) 0.0032(11) 0.0068(12) 0.0036(11)
C15 0.048(2) 0.0353(19) 0.0227(17) -0.0054(14) 0.0026(15) 0.0092(17)
C16 0.074(3) 0.044(2) 0.035(2) -0.0106(18) 0.016(2) 0.022(2)
C17 0.052(3) 0.039(2) 0.046(2) 0.0070(18) 0.025(2) 0.0211(19)
C18 0.0326(19) 0.037(2) 0.042(2) 0.0131(16) 0.0144(16) 0.0133(16)
C19 0.0248(16) 0.0262(16) 0.0263(16) 0.0031(13) 0.0064(13) 0.0026(13)
C20 0.0193(14) 0.0164(13) 0.0194(14) -0.0014(11) -0.0003(11) -0.0032(11)
C21 0.0215(15) 0.0153(13) 0.0256(15) -0.0037(11) 0.0020(12) -0.0007(11)
C22 0.0263(16) 0.0240(15) 0.0212(15) -0.0050(12) 0.0046(12) -0.0047(12)
C23 0.0241(15) 0.0232(15) 0.0187(14) 0.0039(11) -0.0043(12) -0.0063(12)
C24 0.0173(14) 0.0199(14) 0.0236(15) 0.0014(11) -0.0023(11) -0.0034(11)
C25 0.0171(14) 0.0186(14) 0.0237(15) 0.0029(11) 0.0034(11) -0.0012(11)
C26 0.0265(17) 0.0287(17) 0.0305(17) -0.0035(14) 0.0034(14) 0.0037(13)
C27 0.0318(19) 0.037(2) 0.047(2) -0.0034(17) 0.0103(17) 0.0109(16)
C28 0.0224(17) 0.037(2) 0.063(3) 0.0060(19) 0.0056(17) 0.0071(15)
C29 0.0200(16) 0.0313(18) 0.049(2) 0.0064(16) -0.0062(15) -0.0003(14)
C30 0.0253(16) 0.0268(17) 0.0319(18) 0.0016(13) 0.0005(13) -0.0020(13)
C31 0.0191(14) 0.0153(13) 0.0270(16) -0.0005(11) 0.0010(12) -0.0011(11)
C32 0.0263(17) 0.0206(15) 0.0330(18) -0.0018(13) 0.0010(14) -0.0035(12)
C33 0.0325(19) 0.0245(17) 0.042(2) -0.0129(15) 0.0014(15) -0.0049(14)
C34 0.0288(18) 0.0189(16) 0.065(3) -0.0031(16) 0.0003(17) -0.0039(14)
C35 0.048(2) 0.0237(17) 0.050(2) 0.0096(16) -0.0040(19) -0.0045(16)
C36 0.0336(18) 0.0234(16) 0.0347(19) 0.0049(14) 0.0009(15) -0.0049(14)
Co1 0.01659(19) 0.01603(18) 0.01727(19) -0.00054(15) 0.00132(14) -0.00110(15)
Ni1 0.01996(19) 0.01620(18) 0.02002(19) 0.00210(14) -0.00166(14) -0.00180(15)
O1 0.0403(18) 0.0442(19) 0.140(4) 0.000(2) 0.001(2) 0.0194(15)
O2 0.073(2) 0.107(3) 0.0240(15) -0.0030(17) 0.0118(14) -0.045(2)
P1 0.0181(4) 0.0153(3) 0.0166(3) -0.0001(3) -0.0001(3) -0.0008(3)
P2 0.0173(3) 0.0138(3) 0.0186(4) 0.0000(3) 0.0011(3) -0.0010(3)
F00A 0.0644(16) 0.0238(10) 0.0401(12) 0.0017(9) 0.0081(11) -0.0021(10)
F00B 0.0325(12) 0.0492(14) 0.0450(13) -0.0082(11) -0.0079(10) 0.0087(10)
F00C 0.0460(13) 0.0275(11) 0.0593(15) 0.0114(10) 0.0145(11) 0.0005(10)
F00D 0.0356(12) 0.0466(14) 0.0622(16) -0.0052(12) -0.0172(11) 0.0070(11)
F008 0.0525(14) 0.0322(11) 0.0299(11) -0.0064(9) 0.0098(10) 0.0061(10)
F009 0.0485(14) 0.0489(14) 0.0361(12) -0.0007(10) 0.0140(10) 0.0219(11)
P005 0.0223(4) 0.0190(4) 0.0240(4) -0.0003(3) 0.0013(3) 0.0028(3)
C1A 0.039(2) 0.0313(19) 0.047(2) -0.0068(17) -0.0168(18) 0.0050(16)
Cl1A 0.0495(6) 0.0320(5) 0.0719(7) -0.0074(5) -0.0247(5) -0.0005(4)
Cl2A 0.0683(7) 0.0390(5) 0.0552(7) -0.0028(5) -0.0259(6) 0.0101(5)

loop_
_atom_type_symbol
_atom_type_description
_atom_type_scat_dispersion_real
_atom_type_scat_dispersion_imag
_atom_type_scat_source
C C 0.0033 0.0016 'International Tables Vol C Tables 4.2.6.8 and 6.1.1.4'
H H 0.0000 0.0000 'International Tables Vol C Tables 4.2.6.8 and 6.1.1.4'
Cl Cl 0.1484 0.1585 'International Tables Vol C Tables 4.2.6.8 and 6.1.1.4'
Co Co 0.3494 0.9721 'International Tables Vol C Tables 4.2.6.8 and 6.1.1.4'
F F 0.0171 0.0103 'International Tables Vol C Tables 4.2.6.8 and 6.1.1.4'
Ni Ni 0.3393 1.1124 'International Tables Vol C Tables 4.2.6.8 and 6.1.1.4'
O O 0.0106 0.0060 'International Tables Vol C Tables 4.2.6.8 and 6.1.1.4'
P P 0.1023 0.0942 'International Tables Vol C Tables 4.2.6.8 and 6.1.1.4'

loop_
_geom_angle_atom_site_label_1
_geom_angle_atom_site_label_2
_geom_angle_atom_site_label_3
_geom_angle
_geom_angle_site_symmetry_1
_geom_angle_site_symmetry_3
_geom_angle_publ_flag
O1 C1 Ni1 177.3(4) . . ?
O2 C2 Ni1 178.7(4) . . ?
C4 C3 C7 107.2(3) . . ?
C4 C3 Co1 69.15(17) . . ?
C4 C3 P1 131.4(2) . . ?
C7 C3 Co1 68.78(16) . . ?
C7 C3 P1 121.4(2) . . ?
P1 C3 Co1 125.82(15) . . ?
C3 C4 H4 125.8 . . ?
C3 C4 Co1 70.04(16) . . ?
C5 C4 C3 108.4(3) . . ?
C5 C4 H4 125.8 . . ?
C5 C4 Co1 69.12(17) . . ?
Co1 C4 H4 126.6 . . ?
C4 C5 H5 126.0 . . ?
C4 C5 Co1 69.95(17) . . ?
C6 C5 C4 108.0(3) . . ?
C6 C5 H5 126.0 . . ?
C6 C5 Co1 69.70(18) . . ?
Co1 C5 H5 125.9 . . ?
C5 C6 H6 125.9 . . ?
C5 C6 C7 108.2(3) . . ?
C5 C6 Co1 69.40(18) . . ?
C7 C6 H6 125.9 . . ?
C7 C6 Co1 69.59(18) . . ?
Co1 C6 H6 126.7 . . ?
C3 C7 H7 126.0 . . ?
C3 C7 Co1 70.09(17) . . ?
C6 C7 C3 108.1(3) . . ?
C6 C7 H7 126.0 . . ?
C6 C7 Co1 69.49(18) . . ?
Co1 C7 H7 126.0 . . ?
C9 C8 P1 121.3(2) . . ?
C13 C8 C9 119.0(3) . . ?
C13 C8 P1 119.6(2) . . ?
C8 C9 H9 120.1 . . ?
C10 C9 C8 119.8(3) . . ?
C10 C9 H9 120.1 . . ?
C9 C10 H10 119.7 . . ?
C11 C10 C9 120.6(4) . . ?
C11 C10 H10 119.7 . . ?
C10 C11 H11 120.1 . . ?
C10 C11 C12 119.9(3) . . ?
C12 C11 H11 120.1 . . ?
C11 C12 H12 120.2 . . ?
C13 C12 C11 119.6(3) . . ?
C13 C12 H12 120.2 . . ?
C8 C13 C12 121.1(3) . . ?
C8 C13 H13 119.4 . . ?
C12 C13 H13 119.4 . . ?
C15 C14 C19 119.2(3) . . ?
C15 C14 P1 121.1(3) . . ?
C19 C14 P1 119.4(2) . . ?
C14 C15 H15 120.1 . . ?
C14 C15 C16 119.8(4) . . ?
C16 C15 H15 120.1 . . ?
C15 C16 H16 120.0 . . ?
C17 C16 C15 120.0(4) . . ?
C17 C16 H16 120.0 . . ?
C16 C17 H17 119.7 . . ?
C18 C17 C16 120.7(4) . . ?
C18 C17 H17 119.7 . . ?
C17 C18 H18 120.3 . . ?
C17 C18 C19 119.3(4) . . ?
C19 C18 H18 120.3 . . ?
C14 C19 H19 119.5 . . ?
C18 C19 C14 121.0(3) . . ?
C18 C19 H19 119.5 . . ?
C21 C20 Co1 68.12(16) . . ?
C21 C20 P2 124.9(2) . . ?
C24 C20 C21 107.4(3) . . ?
C24 C20 Co1 69.41(17) . . ?
C24 C20 P2 127.7(2) . . ?
P2 C20 Co1 127.56(15) . . ?
C20 C21 H21 126.0 . . ?
C20 C21 Co1 70.81(16) . . ?
C22 C21 C20 108.0(3) . . ?
C22 C21 H21 126.0 . . ?
C22 C21 Co1 69.20(17) . . ?
Co1 C21 H21 125.6 . . ?
C21 C22 H22 125.8 . . ?
C21 C22 Co1 69.62(17) . . ?
C23 C22 C21 108.4(3) . . ?
C23 C22 H22 125.8 . . ?
C23 C22 Co1 70.45(18) . . ?
Co1 C22 H22 125.7 . . ?
C22 C23 H23 126.0 . . ?
C22 C23 C24 108.0(3) . . ?
C22 C23 Co1 69.04(17) . . ?
C24 C23 H23 126.0 . . ?
C24 C23 Co1 69.92(17) . . ?
Co1 C23 H23 126.6 . . ?
C20 C24 C23 108.1(3) . . ?
C20 C24 H24 125.9 . . ?
C20 C24 Co1 70.23(17) . . ?
C23 C24 H24 125.9 . . ?
C23 C24 Co1 69.01(17) . . ?
Co1 C24 H24 126.4 . . ?
C26 C25 P2 118.6(2) . . ?
C30 C25 C26 118.9(3) . . ?
C30 C25 P2 122.4(2) . . ?
C25 C26 H26 119.8 . . ?
C27 C26 C25 120.3(3) . . ?
C27 C26 H26 119.8 . . ?
C26 C27 H27 119.8 . . ?
C28 C27 C26 120.3(4) . . ?
C28 C27 H27 119.8 . . ?
C27 C28 H28 120.2 . . ?
C29 C28 C27 119.6(3) . . ?
C29 C28 H28 120.2 . . ?
C28 C29 H29 119.7 . . ?
C28 C29 C30 120.6(3) . . ?
C30 C29 H29 119.7 . . ?
C25 C30 H30 119.9 . . ?
C29 C30 C25 120.2(3) . . ?
C29 C30 H30 119.9 . . ?
C32 C31 C36 118.9(3) . . ?
C32 C31 P2 124.2(2) . . ?
C36 C31 P2 116.9(2) . . ?
C31 C32 H32 119.8 . . ?
C31 C32 C33 120.4(3) . . ?
C33 C32 H32 119.8 . . ?
C32 C33 H33 119.8 . . ?
C34 C33 C32 120.5(3) . . ?
C34 C33 H33 119.8 . . ?
C33 C34 H34 120.2 . . ?
C33 C34 C35 119.7(3) . . ?
C35 C34 H34 120.2 . . ?
C34 C35 H35 119.7 . . ?
C34 C35 C36 120.5(4) . . ?
C36 C35 H35 119.7 . . ?
C31 C36 H36 120.0 . . ?
C35 C36 C31 120.1(3) . . ?
C35 C36 H36 120.0 . . ?
C3 Co1 C20 110.71(12) . . ?
C4 Co1 C3 40.81(12) . . ?
C4 Co1 C20 128.95(12) . . ?
C4 Co1 C24 109.66(13) . . ?
C5 Co1 C3 69.00(12) . . ?
C5 Co1 C4 40.93(12) . . ?
C5 Co1 C6 40.90(14) . . ?
C5 Co1 C7 69.00(13) . . ?
C5 Co1 C20 164.72(13) . . ?
C5 Co1 C23 105.13(13) . . ?
C5 Co1 C24 126.00(13) . . ?
C6 Co1 C3 68.97(12) . . ?
C6 Co1 C4 68.75(13) . . ?
C6 Co1 C7 40.92(13) . . ?
C6 Co1 C20 154.24(13) . . ?
C6 Co1 C23 122.71(13) . . ?
C6 Co1 C24 161.77(13) . . ?
C7 Co1 C3 41.13(12) . . ?
C7 Co1 C4 68.87(13) . . ?
C7 Co1 C20 121.52(12) . . ?
C7 Co1 C23 160.50(13) . . ?
C7 Co1 C24 156.87(12) . . ?
C21 Co1 C3 127.67(12) . . ?
C21 Co1 C4 166.25(12) . . ?
C21 Co1 C5 151.28(13) . . ?
C21 Co1 C6 117.34(13) . . ?
C21 Co1 C7 107.00(13) . . ?
C21 Co1 C20 41.08(12) . . ?
C21 Co1 C23 68.72(12) . . ?
C21 Co1 C24 68.66(12) . . ?
C22 Co1 C3 163.42(13) . . ?
C22 Co1 C4 152.09(13) . . ?
C22 Co1 C5 115.93(13) . . ?
C22 Co1 C6 103.79(13) . . ?
C22 Co1 C7 123.89(13) . . ?
C22 Co1 C20 68.97(12) . . ?
C22 Co1 C21 41.18(12) . . ?
C22 Co1 C23 40.51(13) . . ?
C22 Co1 C24 68.73(13) . . ?
C23 Co1 C3 155.90(13) . . ?
C23 Co1 C4 119.62(13) . . ?
C23 Co1 C20 68.58(12) . . ?
C23 Co1 C24 41.07(12) . . ?
C24 Co1 C3 122.51(12) . . ?
C24 Co1 C20 40.35(11) . . ?
C1 Ni1 P1 110.68(12) . . ?
C1 Ni1 P2 104.36(13) . . ?
C2 Ni1 C1 113.78(19) . . ?
C2 Ni1 P1 108.18(12) . . ?
C2 Ni1 P2 112.40(11) . . ?
P2 Ni1 P1 107.25(3) . . ?
C3 P1 Ni1 116.28(10) . . ?
C8 P1 C3 99.94(14) . . ?
C8 P1 Ni1 115.96(10) . . ?
C14 P1 C3 103.68(14) . . ?
C14 P1 C8 103.22(15) . . ?
C14 P1 Ni1 115.60(10) . . ?
C20 P2 C25 100.88(14) . . ?
C20 P2 C31 100.41(14) . . ?
C20 P2 Ni1 116.29(10) . . ?
C25 P2 C31 102.64(14) . . ?
C25 P2 Ni1 119.87(10) . . ?
C31 P2 Ni1 113.97(10) . . ?
F00A P005 F00C 179.27(15) . . ?
F00A P005 F00D 89.77(14) . . ?
F00A P005 F008 90.77(12) . . ?
F00B P005 F00A 90.57(14) . . ?
F00B P005 F00C 90.15(13) . . ?
F00B P005 F00D 179.20(15) . . ?
F00B P005 F008 90.06(13) . . ?
F00B P005 F009 90.46(13) . . ?
F00C P005 F00D 89.51(14) . . ?
F008 P005 F00C 89.07(12) . . ?
F008 P005 F00D 89.22(13) . . ?
F009 P005 F00A 89.26(13) . . ?
F009 P005 F00C 90.89(13) . . ?
F009 P005 F00D 90.27(14) . . ?
F009 P005 F008 179.49(14) . . ?
H1AA C1A H1AB 108.1 . . ?
Cl1A C1A H1AA 109.5 . . ?
Cl1A C1A H1AB 109.5 . . ?
Cl1A C1A Cl2A 110.9(2) . . ?
Cl2A C1A H1AA 109.5 . . ?
Cl2A C1A H1AB 109.5 . . ?

loop_
_geom_bond_atom_site_label_1
_geom_bond_atom_site_label_2
_geom_bond_distance
_geom_bond_site_symmetry_2
_geom_bond_publ_flag
C1 Ni1 1.777(4) . ?
C1 O1 1.131(5) . ?
C2 Ni1 1.767(4) . ?
C2 O2 1.134(4) . ?
C3 C4 1.428(4) . ?
C3 C7 1.437(4) . ?
C3 Co1 2.054(3) . ?
C3 P1 1.828(3) . ?
C4 H4 0.9500 . ?
C4 C5 1.424(4) . ?
C4 Co1 2.042(3) . ?
C5 H5 0.9500 . ?
C5 C6 1.420(5) . ?
C5 Co1 2.031(3) . ?
C6 H6 0.9500 . ?
C6 C7 1.423(5) . ?
C6 Co1 2.035(3) . ?
C7 H7 0.9500 . ?
C7 Co1 2.036(3) . ?
C8 C9 1.400(5) . ?
C8 C13 1.376(4) . ?
C8 P1 1.827(3) . ?
C9 H9 0.9500 . ?
C9 C10 1.385(5) . ?
C10 H10 0.9500 . ?
C10 C11 1.375(6) . ?
C11 H11 0.9500 . ?
C11 C12 1.386(5) . ?
C12 H12 0.9500 . ?
C12 C13 1.384(5) . ?
C13 H13 0.9500 . ?
C14 C15 1.384(5) . ?
C14 C19 1.392(4) . ?
C14 P1 1.827(3) . ?
C15 H15 0.9500 . ?
C15 C16 1.394(5) . ?
C16 H16 0.9500 . ?
C16 C17 1.382(6) . ?
C17 H17 0.9500 . ?
C17 C18 1.374(6) . ?
C18 H18 0.9500 . ?
C18 C19 1.382(5) . ?
C19 H19 0.9500 . ?
C20 C21 1.436(4) . ?
C20 C24 1.420(4) . ?
C20 Co1 2.064(3) . ?
C20 P2 1.824(3) . ?
C21 H21 0.9500 . ?
C21 C22 1.425(4) . ?
C21 Co1 2.028(3) . ?
C22 H22 0.9500 . ?
C22 C23 1.407(4) . ?
C22 Co1 2.023(3) . ?
C23 H23 0.9500 . ?
C23 C24 1.436(4) . ?
C23 Co1 2.041(3) . ?
C24 H24 0.9500 . ?
C24 Co1 2.053(3) . ?
C25 C26 1.393(4) . ?
C25 C30 1.392(4) . ?
C25 P2 1.831(3) . ?
C26 H26 0.9500 . ?
C26 C27 1.387(5) . ?
C27 H27 0.9500 . ?
C27 C28 1.382(6) . ?
C28 H28 0.9500 . ?
C28 C29 1.379(6) . ?
C29 H29 0.9500 . ?
C29 C30 1.385(5) . ?
C30 H30 0.9500 . ?
C31 C32 1.385(4) . ?
C31 C36 1.396(5) . ?
C31 P2 1.834(3) . ?
C32 H32 0.9500 . ?
C32 C33 1.394(4) . ?
C33 H33 0.9500 . ?
C33 C34 1.370(6) . ?
C34 H34 0.9500 . ?
C34 C35 1.380(6) . ?
C35 H35 0.9500 . ?
C35 C36 1.388(5) . ?
C36 H36 0.9500 . ?
Ni1 P1 2.1909(8) . ?
Ni1 P2 2.1879(8) . ?
F00A P005 1.592(2) . ?
F00B P005 1.583(2) . ?
F00C P005 1.599(2) . ?
F00D P005 1.602(2) . ?
F008 P005 1.595(2) . ?
F009 P005 1.591(2) . ?
C1A H1AA 0.9900 . ?
C1A H1AB 0.9900 . ?
C1A Cl1A 1.753(4) . ?
C1A Cl2A 1.755(4) . ?
